data_4074550
loop_
_publ_author_name
'Han, Hua'
'Johnson, Samuel A.'

_publ_section_title
;
 Ligand Design for the Assembly of Polynuclear Complexes:&#x00A0;
 Syntheses and Structures of Trinuclear and Tetranuclear Aluminum Alkyl
 Complexes Bearing Tripodal Diamidoselenophosphinito Ligands and a
 Comparison to Related Tripodal Triamidophosphine Complexes
;
_journal_issue 23
_journal_name_full Organometallics
_journal_page_first 5594
_journal_paper_doi 10.1021/om0607447
_journal_volume 25
_journal_year 2006
_chemical_formula_sum 'C27 H49 Al3 N2 P Se'
_chemical_formula_weight 592.55
_chemical_name_systematic
;
 ?
;
_space_group_IT_number 14
_symmetry_cell_setting monoclinic
_symmetry_space_group_name_Hall '-P 2yn'
_symmetry_space_group_name_H-M 'P 1 21/n 1'
_atom_sites_solution_hydrogens geom
_atom_sites_solution_primary direct
_atom_sites_solution_secondary difmap
_audit_conform_dict_location ftp://ftp.iucr.org/pub/cif_core.dic
_audit_conform_dict_name cif_core.dic
_audit_conform_dict_version 2.3
_audit_creation_date 2006-07-07T03:15:45-00:00
_audit_creation_method 'WinGX routine CIF_UPDATE'
_cell_angle_alpha 90
_cell_angle_beta 90.187(2)
_cell_angle_gamma 90
_cell_formula_units_Z 4
_cell_length_a 13.118(2)
_cell_length_b 8.3825(14)
_cell_length_c 28.507(5)
_cell_measurement_reflns_used 7807
_cell_measurement_temperature 173(2)
_cell_measurement_theta_max 28.08
_cell_measurement_theta_min 2.53
_cell_volume 3134.7(9)
_computing_cell_refinement 'Bruker SMART'
_computing_data_collection 'Bruker SMART'
_computing_data_reduction 'Bruker SAINT'
_computing_molecular_graphics 'Bruker SHELXTL'
_computing_publication_material 'Bruker SHELXTL'
_computing_structure_refinement 'SHELXL-97 (Sheldrick, 1997)'
_computing_structure_solution 'Bruker SHELXTL'
_diffrn_ambient_temperature 173(2)
_diffrn_measured_fraction_theta_full 0.987
_diffrn_measured_fraction_theta_max 0.987
_diffrn_measurement_device_type 'CCD area detector'
_diffrn_measurement_method 'phi and omega scans'
_diffrn_radiation_monochromator graphite
_diffrn_radiation_type MoK\a
_diffrn_radiation_wavelength 0.71073
_diffrn_reflns_av_R_equivalents 0.0377
_diffrn_reflns_av_unetI/netI 0.0318
_diffrn_reflns_limit_h_max 16
_diffrn_reflns_limit_h_min -17
_diffrn_reflns_limit_k_max 10
_diffrn_reflns_limit_k_min -10
_diffrn_reflns_limit_l_max 36
_diffrn_reflns_limit_l_min -35
_diffrn_reflns_number 34149
_diffrn_reflns_theta_full 27.5
_diffrn_reflns_theta_max 27.5
_diffrn_reflns_theta_min 1.43
_exptl_absorpt_coefficient_mu 1.351
_exptl_absorpt_correction_T_max 0.9606
_exptl_absorpt_correction_T_min 0.614
_exptl_absorpt_correction_type multi-scan
_exptl_absorpt_process_details 'SADABS, BRUKER 2001'
_exptl_crystal_colour colorless
_exptl_crystal_density_diffrn 1.256
_exptl_crystal_density_meas 0
_exptl_crystal_density_method 'not measured'
_exptl_crystal_description plate
_exptl_crystal_F_000 1252
_exptl_crystal_size_max 0.4
_exptl_crystal_size_mid 0.22
_exptl_crystal_size_min 0.03
_refine_diff_density_max 0.852
_refine_diff_density_min -0.596
_refine_diff_density_rms 0.191
_refine_ls_extinction_method none
_refine_ls_goodness_of_fit_ref 1.133
_refine_ls_hydrogen_treatment mixed
_refine_ls_matrix_type full
_refine_ls_number_parameters 296
_refine_ls_number_reflns 7097
_refine_ls_number_restraints 0
_refine_ls_restrained_S_all 1.133
_refine_ls_R_factor_all 0.0491
_refine_ls_R_factor_gt 0.0367
_refine_ls_shift/su_max 0.001
_refine_ls_shift/su_mean 0
_refine_ls_structure_factor_coef Fsqd
_refine_ls_weighting_details 'calc w=1/[\s^2^(Fo^2^)+(0.0672P)^2^+0.5734P] where P=(Fo^2^+2Fc^2^)/3'
_refine_ls_weighting_scheme calc
_refine_ls_wR_factor_gt 0.0987
_refine_ls_wR_factor_ref 0.1153
_reflns_number_gt 5973
_reflns_number_total 7097
_reflns_threshold_expression >2sigma(I)
_cod_data_source_file om0607447si20060816_015713.cif
_cod_data_source_block hhalsems
_cod_depositor_comments
;
The following automatic conversions were performed:

'_symmetry_cell_setting' value 'Monoclinic' changed to 'monoclinic'
according to /home/saulius/struct/CIF-dictionaries/cif_core.dic
dictionary named 'cif_core.dic' version 2.4.1 from 2010-06-29.

Automatic conversion script
Id: cif_fix_values 1715 2011-07-08 13:25:40Z adriana 
;
_cod_original_sg_symbol_H-M P2(1)/n
_cod_database_code 4074550

loop_
_symmetry_equiv_pos_as_xyz
'x, y, z'
'-x+1/2, y+1/2, -z+1/2'
'-x, -y, -z'
'x-1/2, -y-1/2, z-1/2'

loop_
_atom_site_label
_atom_site_type_symbol
_atom_site_fract_x
_atom_site_fract_y
_atom_site_fract_z
_atom_site_U_iso_or_equiv
_atom_site_adp_type
_atom_site_occupancy
_atom_site_symmetry_multiplicity
_atom_site_calc_flag
_atom_site_refinement_flags
N1 N 0.79778(14) 0.5681(2) 0.10020(6) 0.0203(4) Uani 1 1 d .
N2 N 0.96541(14) 0.4617(2) 0.17189(6) 0.0209(4) Uani 1 1 d .
Al1 Al 0.94780(5) 0.53151(8) 0.10510(2) 0.02257(16) Uani 1 1 d .
Al2 Al 0.93769(5) 0.61320(8) 0.22414(2) 0.02401(16) Uani 1 1 d .
Al3 Al 0.72360(5) 0.73687(8) 0.13443(3) 0.02430(16) Uani 1 1 d .
P1 P 0.75668(5) 0.36323(7) 0.17762(2) 0.02272(14) Uani 1 1 d .
Se1 Se 0.749447(17) 0.60761(3) 0.212519(8) 0.02468(9) Uani 1 1 d .
C1 C 0.74564(18) 0.4183(3) 0.11489(8) 0.0230(5) Uani 1 1 d .
H1A H 0.7733 0.3294 0.0959 0.028 Uiso 1 1 calc R
H1B H 0.6723 0.4282 0.1071 0.028 Uiso 1 1 calc R
C2 C 0.89490(17) 0.3239(3) 0.18034(8) 0.0238(5) Uani 1 1 d .
H2A H 0.9107 0.2795 0.2117 0.029 Uiso 1 1 calc R
H2B H 0.9108 0.2401 0.157 0.029 Uiso 1 1 calc R
C3 C 1.07261(18) 0.4129(3) 0.17618(8) 0.0228(5) Uani 1 1 d .
C4 C 1.10357(18) 0.2546(3) 0.17310(8) 0.0263(5) Uani 1 1 d .
H4 H 1.0541 0.1732 0.1685 0.032 Uiso 1 1 calc R
C5 C 1.20603(19) 0.2141(3) 0.17668(8) 0.0278(5) Uani 1 1 d .
C6 C 1.27778(18) 0.3341(3) 0.18388(8) 0.0281(5) Uani 1 1 d .
H6 H 1.3479 0.3071 0.1864 0.034 Uiso 1 1 calc R
C7 C 1.24814(18) 0.4928(3) 0.18737(8) 0.0256(5) Uani 1 1 d .
C8 C 1.14609(18) 0.5307(3) 0.18303(8) 0.0247(5) Uani 1 1 d .
H8 H 1.1256 0.6392 0.1848 0.03 Uiso 1 1 calc R
C9 C 1.2385(2) 0.0420(3) 0.17360(11) 0.0389(6) Uani 1 1 d .
H9A H 1.2497 -0.0002 0.2053 0.058 Uiso 1 1 calc R
H9B H 1.3019 0.0344 0.1556 0.058 Uiso 1 1 calc R
H9C H 1.1851 -0.0201 0.1579 0.058 Uiso 1 1 calc R
C10 C 1.32623(19) 0.6229(3) 0.19540(10) 0.0331(6) Uani 1 1 d .
H10A H 1.3364 0.6826 0.1662 0.05 Uiso 1 1 calc R
H10B H 1.391 0.5749 0.2053 0.05 Uiso 1 1 calc R
H10C H 1.302 0.6953 0.2199 0.05 Uiso 1 1 calc R
C11 C 0.77934(18) 0.6048(3) 0.05034(8) 0.0245(5) Uani 1 1 d .
C12 C 0.7351(2) 0.4978(3) 0.01918(8) 0.0308(5) Uani 1 1 d .
H12 H 0.7148 0.3953 0.0299 0.037 Uiso 1 1 calc R
C13 C 0.7202(2) 0.5394(4) -0.02747(9) 0.0386(6) Uani 1 1 d .
C14 C 0.7494(2) 0.6895(4) -0.04267(9) 0.0404(7) Uani 1 1 d .
H14 H 0.739 0.7182 -0.0746 0.048 Uiso 1 1 calc R
C15 C 0.7936(2) 0.7990(3) -0.01224(9) 0.0350(6) Uani 1 1 d .
C16 C 0.80856(19) 0.7546(3) 0.03420(9) 0.0280(5) Uani 1 1 d .
H16 H 0.8393 0.8279 0.0554 0.034 Uiso 1 1 calc R
C17 C 0.6726(3) 0.4223(5) -0.06111(11) 0.0585(9) Uani 1 1 d .
H17A H 0.6781 0.4634 -0.0932 0.088 Uiso 1 1 calc R
H17B H 0.6006 0.4075 -0.0532 0.088 Uiso 1 1 calc R
H17C H 0.7082 0.3198 -0.0589 0.088 Uiso 1 1 calc R
C18 C 0.8267(3) 0.9617(4) -0.02871(11) 0.0483(8) Uani 1 1 d .
H18A H 0.8974 0.9566 -0.0396 0.072 Uiso 1 1 calc R
H18B H 0.8217 1.0378 -0.0027 0.072 Uiso 1 1 calc R
H18C H 0.7826 0.9966 -0.0545 0.072 Uiso 1 1 calc R
C19 C 1.02866(19) 0.7222(3) 0.09172(9) 0.0337(6) Uani 1 1 d .
H19A H 1.0995 0.7042 0.1015 0.051 Uiso 1 1 calc R
H19B H 1.0007 0.8131 0.109 0.051 Uiso 1 1 calc R
H19C H 1.0264 0.7447 0.058 0.051 Uiso 1 1 calc R
C20 C 0.9741(2) 0.3448(3) 0.06536(10) 0.0373(6) Uani 1 1 d .
H20A H 0.9383 0.3574 0.0354 0.056 Uiso 1 1 calc R
H20B H 0.9497 0.2484 0.0812 0.056 Uiso 1 1 calc R
H20C H 1.0475 0.3355 0.0597 0.056 Uiso 1 1 calc R
C21 C 0.9665(2) 0.5000(4) 0.28251(9) 0.0399(6) Uani 1 1 d .
H21A H 1.0391 0.4727 0.2839 0.06 Uiso 1 1 calc R
H21B H 0.9257 0.4022 0.2837 0.06 Uiso 1 1 calc R
H21C H 0.9492 0.5684 0.3092 0.06 Uiso 1 1 calc R
C22 C 0.9818(2) 0.8349(3) 0.21930(10) 0.0339(6) Uani 1 1 d .
H22A H 0.9332 0.9037 0.2357 0.051 Uiso 1 1 calc R
H22B H 0.985 0.8658 0.1862 0.051 Uiso 1 1 calc R
H22C H 1.0495 0.8464 0.2336 0.051 Uiso 1 1 calc R
C23 C 0.5794(2) 0.7098(4) 0.11869(10) 0.0391(6) Uani 1 1 d .
H23A H 0.5409 0.8024 0.1298 0.059 Uiso 1 1 calc R
H23B H 0.5534 0.613 0.1338 0.059 Uiso 1 1 calc R
H23C H 0.5717 0.7003 0.0846 0.059 Uiso 1 1 calc R
C24 C 0.7819(2) 0.9511(3) 0.13703(9) 0.0359(6) Uani 1 1 d .
H24A H 0.7539 1.0156 0.1114 0.054 Uiso 1 1 calc R
H24B H 0.8562 0.9444 0.1339 0.054 Uiso 1 1 calc R
H24C H 0.765 1.0007 0.1671 0.054 Uiso 1 1 calc R
C26 C 0.4751(3) 0.8227(3) 0.96285(9) 0.216(9) Uiso 0.5 1 d PR
C27 C 0.5039(3) 0.8239(3) 0.90899(9) 0.099(3) Uiso 0.5 1 d PR
C30 C 0.5285(3) 0.9695(3) 0.96999(9) 0.075(2) Uiso 0.5 1 d PR
C29 C 0.5000(3) 1.0000(3) 1.00000(9) 0.153(4) Uiso 1 2 d SR
C28 C 0.4492(3) 0.8838(3) 0.95456(9) 0.100(3) Uiso 0.5 1 d PR
C31 C 0.4774(3) 0.8445(3) 0.93077(9) 0.102(3) Uiso 0.5 1 d PR

loop_
_atom_site_aniso_label
_atom_site_aniso_U_11
_atom_site_aniso_U_22
_atom_site_aniso_U_33
_atom_site_aniso_U_23
_atom_site_aniso_U_13
_atom_site_aniso_U_12
N1 0.0226(10) 0.0193(9) 0.0189(9) 0.0007(7) 0.0004(7) -0.0032(7)
N2 0.0189(9) 0.0195(9) 0.0243(10) 0.0023(7) 0.0013(7) -0.0028(7)
Al1 0.0214(3) 0.0240(3) 0.0223(3) 0.0017(3) 0.0030(3) -0.0019(3)
Al2 0.0234(4) 0.0270(4) 0.0216(4) -0.0020(3) 0.0002(3) -0.0036(3)
Al3 0.0234(4) 0.0212(3) 0.0284(4) -0.0024(3) -0.0004(3) -0.0005(3)
P1 0.0221(3) 0.0219(3) 0.0242(3) 0.0017(2) 0.0027(2) -0.0054(2)
Se1 0.02275(14) 0.02847(14) 0.02284(14) -0.00441(9) 0.00330(9) -0.00171(9)
C1 0.0231(12) 0.0221(11) 0.0237(11) -0.0011(9) -0.0003(9) -0.0056(9)
C2 0.0247(12) 0.0190(10) 0.0278(12) 0.0025(9) 0.0035(9) -0.0025(9)
C3 0.0222(11) 0.0259(11) 0.0202(11) 0.0022(9) 0.0007(9) -0.0004(9)
C4 0.0264(12) 0.0254(11) 0.0270(12) 0.0025(9) -0.0005(10) -0.0007(9)
C5 0.0296(13) 0.0288(12) 0.0249(12) 0.0018(10) 0.0000(10) 0.0041(10)
C6 0.0227(12) 0.0362(13) 0.0254(12) 0.0037(10) -0.0004(9) 0.0051(10)
C7 0.0235(12) 0.0318(12) 0.0216(11) 0.0018(9) 0.0006(9) -0.0025(9)
C8 0.0266(12) 0.0238(11) 0.0237(11) 0.0011(9) 0.0024(9) -0.0016(9)
C9 0.0324(15) 0.0308(14) 0.0536(17) 0.0019(13) -0.0030(12) 0.0070(11)
C10 0.0246(13) 0.0357(14) 0.0392(15) -0.0014(11) -0.0003(11) -0.0037(10)
C11 0.0231(12) 0.0294(12) 0.0210(11) 0.0014(9) 0.0023(9) -0.0005(9)
C12 0.0333(14) 0.0344(13) 0.0249(12) -0.0004(10) -0.0010(10) -0.0065(11)
C13 0.0366(15) 0.0541(17) 0.0250(13) -0.0001(12) -0.0018(11) -0.0072(13)
C14 0.0366(15) 0.0616(19) 0.0230(13) 0.0113(13) -0.0013(11) -0.0036(13)
C15 0.0297(14) 0.0417(15) 0.0337(14) 0.0116(12) 0.0045(11) 0.0000(11)
C16 0.0285(13) 0.0291(12) 0.0266(12) 0.0027(10) 0.0000(10) -0.0012(10)
C17 0.069(2) 0.079(2) 0.0269(15) -0.0014(15) -0.0106(15) -0.024(2)
C18 0.057(2) 0.0465(17) 0.0417(17) 0.0216(14) 0.0041(14) -0.0039(15)
C19 0.0279(13) 0.0380(14) 0.0353(14) 0.0115(11) 0.0011(11) -0.0088(11)
C20 0.0368(15) 0.0417(15) 0.0335(14) -0.0080(12) 0.0052(11) 0.0061(12)
C21 0.0349(15) 0.0558(18) 0.0289(14) 0.0045(12) -0.0028(11) -0.0018(13)
C22 0.0308(14) 0.0302(13) 0.0408(15) -0.0076(11) -0.0007(11) -0.0054(11)
C23 0.0270(14) 0.0461(16) 0.0441(16) -0.0081(13) -0.0038(12) 0.0050(12)
C24 0.0407(16) 0.0221(12) 0.0448(16) -0.0023(11) 0.0023(12) -0.0032(11)

loop_
_atom_type_symbol
_atom_type_description
_atom_type_scat_dispersion_real
_atom_type_scat_dispersion_imag
_atom_type_scat_source
C C 0.0033 0.0016 'International Tables Vol C Tables 4.2.6.8 and 6.1.1.4'
H H 0 0 'International Tables Vol C Tables 4.2.6.8 and 6.1.1.4'
N N 0.0061 0.0033 'International Tables Vol C Tables 4.2.6.8 and 6.1.1.4'
Al Al 0.0645 0.0514 'International Tables Vol C Tables 4.2.6.8 and 6.1.1.4'
P P 0.1023 0.0942 'International Tables Vol C Tables 4.2.6.8 and 6.1.1.4'
Se Se -0.0929 2.2259 'International Tables Vol C Tables 4.2.6.8 and 6.1.1.4'

loop_
_geom_angle_atom_site_label_1
_geom_angle_atom_site_label_2
_geom_angle_atom_site_label_3
_geom_angle
_geom_angle_site_symmetry_1
_geom_angle_site_symmetry_3
C11 N1 C1 111.88(17) . .
C11 N1 Al3 104.33(14) . .
C1 N1 Al3 103.72(13) . .
C11 N1 Al1 104.97(13) . .
C1 N1 Al1 107.69(14) . .
Al3 N1 Al1 124.23(10) . .
C3 N2 C2 111.28(17) . .
C3 N2 Al2 106.99(14) . .
C2 N2 Al2 104.87(13) . .
C3 N2 Al1 105.53(13) . .
C2 N2 Al1 107.95(13) . .
Al2 N2 Al1 120.22(9) . .
C19 Al1 C20 116.24(13) . .
C19 Al1 N1 113.31(10) . .
C20 Al1 N1 104.92(10) . .
C19 Al1 N2 111.27(10) . .
C20 Al1 N2 107.19(11) . .
N1 Al1 N2 102.82(8) . .
C21 Al2 C22 117.81(13) . .
C21 Al2 N2 107.00(11) . .
C22 Al2 N2 119.95(10) . .
C21 Al2 Se1 107.07(9) . .
C22 Al2 Se1 107.63(8) . .
N2 Al2 Se1 94.12(6) . .
C24 Al3 C23 119.60(12) . .
C24 Al3 N1 118.90(10) . .
C23 Al3 N1 106.32(10) . .
C24 Al3 Se1 108.24(8) . .
C23 Al3 Se1 106.40(9) . .
N1 Al3 Se1 93.67(6) . .
C2 P1 C1 99.15(10) . .
C2 P1 Se1 100.64(8) . .
C1 P1 Se1 101.20(7) . .
P1 Se1 Al2 91.85(2) . .
P1 Se1 Al3 90.38(3) . .
Al2 Se1 Al3 104.00(2) . .
N1 C1 P1 116.52(15) . .
N2 C2 P1 117.54(15) . .
C4 C3 C8 118.9(2) . .
C4 C3 N2 122.7(2) . .
C8 C3 N2 118.4(2) . .
C5 C4 C3 120.7(2) . .
C4 C5 C6 119.2(2) . .
C4 C5 C9 120.2(2) . .
C6 C5 C9 120.6(2) . .
C7 C6 C5 120.9(2) . .
C8 C7 C6 119.0(2) . .
C8 C7 C10 120.2(2) . .
C6 C7 C10 120.7(2) . .
C7 C8 C3 121.3(2) . .
C12 C11 C16 119.1(2) . .
C12 C11 N1 123.3(2) . .
C16 C11 N1 117.6(2) . .
C13 C12 C11 120.5(2) . .
C14 C13 C12 119.3(3) . .
C14 C13 C17 120.5(3) . .
C12 C13 C17 120.2(3) . .
C13 C14 C15 121.4(2) . .
C14 C15 C16 118.4(2) . .
C14 C15 C18 121.6(2) . .
C16 C15 C18 119.9(3) . .
C15 C16 C11 121.2(2) . .
C28 C26 C31 61 . .
C28 C26 C30 68.6 . .
C31 C26 C30 87.4 . .
C28 C26 C27 76.8 . .
C31 C26 C27 16.1 . .
C30 C26 C27 90.8 . .
C28 C26 C29 70.8 . .
C31 C26 C29 113.4 . .
C30 C26 C29 31.1 . .
C27 C26 C29 120.5 . .
C31 C27 C28 5.1 . .
C31 C27 C26 20.7 . .
C28 C27 C26 24.1 . .
C29 C30 C28 97.5 . .
C29 C30 C26 99.4 . .
C28 C30 C26 27.3 . .
C29 C30 C31 127 . .
C28 C30 C31 30 . .
C26 C30 C31 33.9 . .
C29 C30 C30 0.0(2) . 3_677
C28 C30 C30 97.47(19) . 3_677
C26 C30 C30 99.37(13) . 3_677
C31 C30 C30 126.96(17) . 3_677
C30 C29 C30 180.0(6) . 3_677
C30 C29 C28 130.7(2) . 3_677
C30 C29 C28 49.3(2) 3_677 3_677
C30 C29 C28 49.3 . .
C30 C29 C28 130.7(4) 3_677 .
C28 C29 C28 180.0(2) 3_677 .
C30 C29 C26 130.43(17) . 3_677
C30 C29 C26 49.6(2) 3_677 3_677
C28 C29 C26 20.81(5) 3_677 3_677
C28 C29 C26 159.2(2) . 3_677
C30 C29 C26 49.6 . .
C30 C29 C26 130.4(3) 3_677 .
C28 C29 C26 159.2(2) 3_677 .
C28 C29 C26 20.8 . .
C26 C29 C26 180.0(3) 3_677 .
C26 C28 C31 75.8 . .
C26 C28 C30 84.2 . .
C31 C28 C30 97.5 . .
C26 C28 C27 79.1 . .
C31 C28 C27 4.4 . .
C30 C28 C27 95 . .
C26 C28 C29 88.4 . .
C31 C28 C29 130.3 . .
C30 C28 C29 33.3 . .
C27 C28 C29 128.1 . .
C27 C31 C28 170.5 . .
C27 C31 C26 143.3 . .
C28 C31 C26 43.2 . .
C27 C31 C30 121.7 . .
C28 C31 C30 52.5 . .
C26 C31 C30 58.7 . .

loop_
_geom_bond_atom_site_label_1
_geom_bond_atom_site_label_2
_geom_bond_distance
_geom_bond_site_symmetry_2
N1 C11 1.473(3) .
N1 C1 1.491(3) .
N1 Al3 1.976(2) .
N1 Al1 1.996(2) .
N2 C3 1.469(3) .
N2 C2 1.500(3) .
N2 Al2 1.992(2) .
N2 Al1 2.004(2) .
Al1 C19 1.956(3) .
Al1 C20 1.963(3) .
Al2 C21 1.951(3) .
Al2 C22 1.951(3) .
Al2 Se1 2.4909(9) .
Al3 C24 1.953(2) .
Al3 C23 1.956(3) .
Al3 Se1 2.4978(8) .
P1 C2 1.844(2) .
P1 C1 1.852(2) .
P1 Se1 2.2795(7) .
C3 C4 1.391(3) .
C3 C8 1.393(3) .
C4 C5 1.390(3) .
C5 C6 1.392(3) .
C5 C9 1.507(3) .
C6 C7 1.390(3) .
C7 C8 1.381(3) .
C7 C10 1.513(3) .
C11 C12 1.389(3) .
C11 C16 1.392(3) .
C12 C13 1.388(3) .
C13 C14 1.386(4) .
C13 C17 1.506(4) .
C14 C15 1.388(4) .
C15 C16 1.389(3) .
C15 C18 1.507(4) .
C26 C28 0.6588 .
C26 C31 0.9331 .
C26 C30 1.43 .
C26 C27 1.5819 .
C26 C29 1.8534 .
C27 C31 0.7323 .
C27 C28 1.5685 .
C30 C29 0.9691 .
C30 C28 1.3378 .
C30 C31 1.671 .
C30 C30 1.938(6) 3_677
C29 C30 0.969(6) 3_677
C29 C28 1.751(5) 3_677
C29 C28 1.751 .
C29 C26 1.853(5) 3_677
C28 C31 0.8415 .
